data_7131372
loop_
_publ_author_name
'Rout, Smruti Rekha'
'Kenguva, Gowtham'
'Giri, Lopamudra'
'Kar, Ananya'
'Dandela, Rambabu'

_publ_section_title
;
 Binary to ternary drug-drug molecular adducts of the antihypertensive
 drug ketanserin (KTS) with advanced physicochemical properties.
;
_journal_issue 31
_journal_name_full 'Chemical communications (Cambridge, England)'
_journal_page_first 4640
_journal_page_last 4643
_journal_paper_doi 10.1039/d2cc06666a
_journal_volume 59
_journal_year 2023
_chemical_formula_sum 'C29 H30 F N3 O6'
_chemical_formula_weight 535.56
_space_group_crystal_system monoclinic
_space_group_IT_number 14
_space_group_name_Hall '-P 2yn'
_space_group_name_H-M_alt 'P 1 21/n 1'
_atom_sites_solution_hydrogens mixed
_audit_creation_method SHELXL-2018/3
_audit_update_record
;
2022-12-06 deposited with the CCDC.	2023-03-06 downloaded from the CCDC.
;
_cell_angle_alpha 90
_cell_angle_beta 97.03(1)
_cell_angle_gamma 90
_cell_formula_units_Z 4
_cell_length_a 6.370(1)
_cell_length_b 30.874(1)
_cell_length_c 13.252(1)
_cell_measurement_reflns_used 41027
_cell_measurement_temperature 293(2)
_cell_measurement_theta_max 25.692
_cell_measurement_theta_min 2.513
_cell_volume 2586.6(5)
_computing_cell_refinement 'APEX3 (Bruker, 2016)'
_computing_data_collection 'APEX3 (Bruker, 2016)'
_computing_data_reduction 'SAINT (Bruker, 2016)'
_computing_structure_refinement 'SHELXL-2018/3 (Sheldrick, 2018)'
_computing_structure_solution 'SHELXT 2014/5 (Sheldrick, 2014)'
_diffrn_ambient_temperature 293(2)
_diffrn_detector 'PHOTON II CPAD'
_diffrn_measured_fraction_theta_full 0.997
_diffrn_measured_fraction_theta_max 0.998
_diffrn_measurement_device_type 'Bruker D8 VENTURE Kappa'
_diffrn_measurement_method '\w scans'
_diffrn_radiation_type MoK\a
_diffrn_radiation_wavelength 0.71073
_diffrn_reflns_av_R_equivalents 0.0311
_diffrn_reflns_av_unetI/netI 0.0162
_diffrn_reflns_Laue_measured_fraction_full 0.997
_diffrn_reflns_Laue_measured_fraction_max 0.998
_diffrn_reflns_limit_h_max 7
_diffrn_reflns_limit_h_min -7
_diffrn_reflns_limit_k_max 37
_diffrn_reflns_limit_k_min -37
_diffrn_reflns_limit_l_max 16
_diffrn_reflns_limit_l_min -16
_diffrn_reflns_number 41027
_diffrn_reflns_point_group_measured_fraction_full 0.997
_diffrn_reflns_point_group_measured_fraction_max 0.998
_diffrn_reflns_theta_full 25.242
_diffrn_reflns_theta_max 25.692
_diffrn_reflns_theta_min 2.513
_diffrn_source 'micro-focus sealed X-ray tube'
_exptl_absorpt_coefficient_mu 0.102
_exptl_absorpt_correction_T_max 0.989
_exptl_absorpt_correction_T_min 0.985
_exptl_absorpt_correction_type multi-scan
_exptl_absorpt_process_details 'SADABS, (Sheldrick, 1996)'
_exptl_crystal_colour colourless
_exptl_crystal_density_diffrn 1.375
_exptl_crystal_description needle
_exptl_crystal_F_000 1128
_exptl_crystal_size_max 0.230
_exptl_crystal_size_mid 0.120
_exptl_crystal_size_min 0.110
_refine_diff_density_max 0.267
_refine_diff_density_min -0.197
_refine_diff_density_rms 0.038
_refine_ls_extinction_method none
_refine_ls_goodness_of_fit_ref 1.088
_refine_ls_hydrogen_treatment mixed
_refine_ls_matrix_type full
_refine_ls_number_parameters 368
_refine_ls_number_reflns 4904
_refine_ls_number_restraints 0
_refine_ls_restrained_S_all 1.088
_refine_ls_R_factor_all 0.0387
_refine_ls_R_factor_gt 0.0353
_refine_ls_shift/su_max 0.000
_refine_ls_shift/su_mean 0.000
_refine_ls_structure_factor_coef Fsqd
_refine_ls_weighting_details 'w=1/[\s^2^(Fo^2^)+(0.0368P)^2^+1.2505P] where P=(Fo^2^+2Fc^2^)/3'
_refine_ls_weighting_scheme calc
_refine_ls_wR_factor_gt 0.0869
_refine_ls_wR_factor_ref 0.0891
_reflns_Friedel_coverage 0.000
_reflns_number_gt 4511
_reflns_number_total 4904
_reflns_threshold_expression 'I > 2\s(I)'
_cod_data_source_file d2cc06666a2.cif
_cod_data_source_block shelx_CCDC1
_cod_depositor_comments 'Adding full bibliography for 7131371--7131375.cif.'
_cod_original_cell_volume 2586.7(1)
_cod_original_sg_symbol_H-M 'P 21/n'
_cod_database_code 7131372
_shelx_shelxl_version_number 2018/3
_shelx_space_group_comment
;
The symmetry employed for this shelxl refinement is uniquely defined
by the following loop, which should always be used as a source of
symmetry information in preference to the above space-group names.
They are only intended as comments.
;
_shelx_estimated_absorpt_t_min 0.977
_shelx_estimated_absorpt_t_max 0.989

loop_
_space_group_symop_operation_xyz
'x, y, z'
'-x+1/2, y+1/2, -z+1/2'
'-x, -y, -z'
'x-1/2, -y-1/2, z-1/2'

loop_
_atom_site_label
_atom_site_type_symbol
_atom_site_fract_x
_atom_site_fract_y
_atom_site_fract_z
_atom_site_U_iso_or_equiv
_atom_site_adp_type
_atom_site_occupancy
_atom_site_site_symmetry_order
_atom_site_calc_flag
_atom_site_refinement_flags_posn
_atom_site_refinement_flags_adp
_atom_site_refinement_flags_occupancy
_atom_site_disorder_assembly
_atom_site_disorder_group
F1 F -0.26729(14) 0.48322(3) 0.56375(6) 0.0292(2) Uani 1 1 d . . . . .
O2 O 0.55899(15) 0.18494(3) 0.92778(8) 0.0254(2) Uani 1 1 d . . . . .
O3 O -0.01276(14) 0.09777(3) 0.94394(7) 0.0216(2) Uani 1 1 d . . . . .
O4 O 0.18076(14) 0.19024(3) 0.73175(7) 0.0199(2) Uani 1 1 d . . . . .
O5 O -0.14003(15) 0.16278(3) 0.73948(7) 0.0229(2) Uani 1 1 d . . . . .
O1 O 0.42654(16) 0.34655(3) 0.71967(8) 0.0290(2) Uani 1 1 d . . . . .
N1 N 0.11675(16) 0.23417(3) 0.90868(8) 0.0146(2) Uani 1 1 d . . . . .
N2 N 0.27750(16) 0.14032(3) 0.94043(8) 0.0163(2) Uani 1 1 d . . . . .
N3 N 0.53890(17) 0.12273(4) 0.83753(9) 0.0198(2) Uani 1 1 d . . . . .
C12 C -0.0047(2) 0.29091(4) 0.78167(10) 0.0178(3) Uani 1 1 d . . . . .
H12A H -0.125721 0.308108 0.754046 0.021 Uiso 1 1 calc R U . . .
H12B H 0.040920 0.273936 0.726736 0.021 Uiso 1 1 calc R U . . .
C13 C 0.0450(2) 0.20178(4) 0.98216(10) 0.0166(3) Uani 1 1 d . . . . .
H13A H -0.078822 0.186832 0.949244 0.020 Uiso 1 1 calc R U . . .
H13B H 0.002922 0.217268 1.040110 0.020 Uiso 1 1 calc R U . . .
C10 C 0.28834(19) 0.26383(4) 0.95655(9) 0.0164(3) Uani 1 1 d . . . . .
H10A H 0.407548 0.246787 0.986930 0.020 Uiso 1 1 calc R U . . .
H10B H 0.235753 0.280699 1.009882 0.020 Uiso 1 1 calc R U . . .
C9 C 0.3597(2) 0.29404(4) 0.87693(10) 0.0168(3) Uani 1 1 d . . . . .
H9A H 0.419474 0.277106 0.825805 0.020 Uiso 1 1 calc R U . . .
H9B H 0.469310 0.313115 0.908843 0.020 Uiso 1 1 calc R U . . .
C7 C 0.2507(2) 0.35087(4) 0.74531(10) 0.0187(3) Uani 1 1 d . . . . .
C11 C -0.06899(19) 0.26068(4) 0.86328(10) 0.0168(3) Uani 1 1 d . . . . .
H11A H -0.122922 0.277558 0.916219 0.020 Uiso 1 1 calc R U . . .
H11B H -0.180911 0.241580 0.833735 0.020 Uiso 1 1 calc R U . . .
C6 C -0.0865(2) 0.39588(4) 0.73296(10) 0.0184(3) Uani 1 1 d . . . . .
H6 H -0.130160 0.380542 0.787079 0.022 Uiso 1 1 calc R U . . .
C16 C 0.4357(2) 0.08498(4) 0.80442(10) 0.0180(3) Uani 1 1 d . . . . .
C14 C 0.2102(2) 0.16840(4) 1.02023(10) 0.0176(3) Uani 1 1 d . . . . .
H14A H 0.333290 0.183324 1.053912 0.021 Uiso 1 1 calc R U . . .
H14B H 0.153965 0.150360 1.070517 0.021 Uiso 1 1 calc R U . . .
C1 C 0.1066(2) 0.38576(4) 0.69869(10) 0.0171(3) Uani 1 1 d . . . . .
C22 C 0.1539(2) 0.10417(4) 0.90996(10) 0.0169(3) Uani 1 1 d . . . . .
C8 C 0.1763(2) 0.32122(4) 0.82579(10) 0.0163(3) Uani 1 1 d . . . . .
H8 H 0.123755 0.339418 0.877875 0.020 Uiso 1 1 calc R U . . .
C3 C 0.0454(2) 0.44196(4) 0.57111(10) 0.0220(3) Uani 1 1 d . . . . .
H3 H 0.087859 0.457576 0.517125 0.026 Uiso 1 1 calc R U . . .
C4 C -0.1436(2) 0.45106(4) 0.60768(10) 0.0207(3) Uani 1 1 d . . . . .
C23 C 0.0543(2) 0.13640(4) 0.61057(9) 0.0168(3) Uani 1 1 d . . . . .
C21 C 0.2414(2) 0.07532(4) 0.83753(10) 0.0175(3) Uani 1 1 d . . . . .
C5 C -0.2136(2) 0.42858(4) 0.68704(10) 0.0203(3) Uani 1 1 d . . . . .
H5 H -0.342870 0.435169 0.709229 0.024 Uiso 1 1 calc R U . . .
C26 C 0.1004(2) 0.08003(5) 0.45014(11) 0.0293(3) Uani 1 1 d . . . . .
H26 H 0.116343 0.060957 0.397297 0.035 Uiso 1 1 calc R U . . .
C24 C 0.2497(2) 0.13176(5) 0.57440(10) 0.0202(3) Uani 1 1 d . . . . .
H24 H 0.365489 0.147657 0.603630 0.024 Uiso 1 1 calc R U . . .
C18 C 0.4132(2) 0.02031(5) 0.70392(11) 0.0262(3) Uani 1 1 d . . . . .
H18 H 0.469858 0.001839 0.658864 0.031 Uiso 1 1 calc R U . . .
C25 C 0.2719(2) 0.10354(5) 0.49500(11) 0.0258(3) Uani 1 1 d . . . . .
H25 H 0.402995 0.100380 0.471743 0.031 Uiso 1 1 calc R U . . .
C29 C 0.02912(19) 0.16536(4) 0.70040(9) 0.0163(3) Uani 1 1 d . . . . .
C2 C 0.1700(2) 0.40903(4) 0.61680(10) 0.0190(3) Uani 1 1 d . . . . .
H2 H 0.297307 0.402242 0.592912 0.023 Uiso 1 1 calc R U . . .
C15 C 0.4665(2) 0.15133(4) 0.90243(10) 0.0185(3) Uani 1 1 d . . . . .
C17 C 0.5229(2) 0.05702(5) 0.73794(10) 0.0227(3) Uani 1 1 d . . . . .
H17 H 0.653715 0.063101 0.716842 0.027 Uiso 1 1 calc R U . . .
C20 C 0.1334(2) 0.03764(4) 0.80323(10) 0.0220(3) Uani 1 1 d . . . . .
H20 H 0.004495 0.030916 0.825641 0.026 Uiso 1 1 calc R U . . .
C27 C -0.0958(2) 0.08505(5) 0.48438(11) 0.0287(3) Uani 1 1 d . . . . .
H27 H -0.212145 0.069714 0.453702 0.034 Uiso 1 1 calc R U . . .
C28 C -0.1178(2) 0.11293(5) 0.56426(10) 0.0223(3) Uani 1 1 d . . . . .
H28 H -0.249143 0.116022 0.587269 0.027 Uiso 1 1 calc R U . . .
C19 C 0.2180(2) 0.01048(5) 0.73618(11) 0.0266(3) Uani 1 1 d . . . . .
H19 H 0.145274 -0.014345 0.712474 0.032 Uiso 1 1 calc R U . . .
O6W O 0.54608(18) 0.22397(4) 0.66618(8) 0.0276(2) Uani 1 1 d . . . . .
H1 H 0.159(2) 0.2189(5) 0.8523(12) 0.024(4) Uiso 1 1 d . . . . .
H6A H 0.428(4) 0.2137(7) 0.6842(16) 0.051(6) Uiso 1 1 d . . . . .
H3A H 0.656(3) 0.1306(5) 0.8137(13) 0.030(4) Uiso 1 1 d . . . . .
H6B H 0.645(3) 0.2053(7) 0.6918(15) 0.047(6) Uiso 1 1 d . . . . .

loop_
_atom_site_aniso_label
_atom_site_aniso_U_11
_atom_site_aniso_U_22
_atom_site_aniso_U_33
_atom_site_aniso_U_23
_atom_site_aniso_U_13
_atom_site_aniso_U_12
F1 0.0362(5) 0.0227(4) 0.0288(4) 0.0060(3) 0.0040(4) 0.0074(4)
O2 0.0159(5) 0.0224(5) 0.0394(6) -0.0045(4) 0.0088(4) -0.0045(4)
O3 0.0164(5) 0.0245(5) 0.0250(5) 0.0030(4) 0.0074(4) -0.0038(4)
O4 0.0168(5) 0.0246(5) 0.0194(5) -0.0038(4) 0.0063(4) -0.0016(4)
O5 0.0183(5) 0.0270(5) 0.0257(5) -0.0001(4) 0.0120(4) -0.0008(4)
O1 0.0218(5) 0.0342(6) 0.0334(6) 0.0107(5) 0.0136(4) 0.0038(4)
N1 0.0132(5) 0.0159(5) 0.0151(5) -0.0006(4) 0.0035(4) -0.0007(4)
N2 0.0130(5) 0.0177(5) 0.0187(5) 0.0023(4) 0.0035(4) -0.0002(4)
N3 0.0126(5) 0.0202(6) 0.0282(6) 0.0014(5) 0.0085(5) -0.0011(4)
C12 0.0166(6) 0.0187(6) 0.0180(6) 0.0007(5) 0.0015(5) 0.0008(5)
C13 0.0147(6) 0.0193(6) 0.0169(6) 0.0008(5) 0.0063(5) -0.0025(5)
C10 0.0139(6) 0.0192(6) 0.0159(6) -0.0024(5) 0.0011(5) -0.0027(5)
C9 0.0147(6) 0.0185(6) 0.0175(6) -0.0015(5) 0.0034(5) -0.0020(5)
C7 0.0184(6) 0.0201(7) 0.0184(6) -0.0017(5) 0.0050(5) -0.0025(5)
C11 0.0123(6) 0.0178(6) 0.0202(6) -0.0006(5) 0.0019(5) 0.0001(5)
C6 0.0215(7) 0.0177(6) 0.0168(6) -0.0012(5) 0.0049(5) -0.0030(5)
C16 0.0176(6) 0.0182(6) 0.0181(6) 0.0057(5) 0.0014(5) 0.0018(5)
C14 0.0174(6) 0.0204(7) 0.0155(6) 0.0014(5) 0.0036(5) -0.0023(5)
C1 0.0192(6) 0.0161(6) 0.0162(6) -0.0028(5) 0.0023(5) -0.0040(5)
C22 0.0146(6) 0.0182(6) 0.0174(6) 0.0068(5) 0.0001(5) 0.0001(5)
C8 0.0159(6) 0.0171(6) 0.0165(6) -0.0003(5) 0.0049(5) -0.0002(5)
C3 0.0306(7) 0.0186(7) 0.0169(6) -0.0002(5) 0.0039(5) -0.0051(6)
C4 0.0268(7) 0.0145(6) 0.0199(7) -0.0008(5) -0.0010(5) 0.0003(5)
C23 0.0170(6) 0.0199(6) 0.0133(6) 0.0035(5) 0.0017(5) 0.0020(5)
C21 0.0162(6) 0.0189(6) 0.0173(6) 0.0049(5) 0.0010(5) 0.0008(5)
C5 0.0206(7) 0.0190(7) 0.0219(7) -0.0041(5) 0.0048(5) -0.0006(5)
C26 0.0315(8) 0.0372(9) 0.0193(7) -0.0103(6) 0.0038(6) -0.0003(7)
C24 0.0169(6) 0.0277(7) 0.0158(6) -0.0006(5) 0.0020(5) -0.0001(5)
C18 0.0340(8) 0.0238(7) 0.0212(7) 0.0001(6) 0.0046(6) 0.0053(6)
C25 0.0196(7) 0.0388(8) 0.0197(7) -0.0041(6) 0.0054(5) 0.0026(6)
C29 0.0148(6) 0.0192(6) 0.0154(6) 0.0049(5) 0.0035(5) 0.0036(5)
C2 0.0209(7) 0.0191(7) 0.0177(6) -0.0032(5) 0.0051(5) -0.0042(5)
C15 0.0125(6) 0.0192(7) 0.0239(7) 0.0035(5) 0.0025(5) 0.0005(5)
C17 0.0211(7) 0.0248(7) 0.0231(7) 0.0054(6) 0.0062(5) 0.0044(6)
C20 0.0205(7) 0.0233(7) 0.0220(7) 0.0035(5) 0.0015(5) -0.0036(6)
C27 0.0244(7) 0.0372(8) 0.0237(7) -0.0065(6) -0.0001(6) -0.0079(6)
C28 0.0167(6) 0.0304(8) 0.0202(7) 0.0008(6) 0.0037(5) -0.0022(6)
C19 0.0326(8) 0.0224(7) 0.0240(7) -0.0014(6) -0.0001(6) -0.0043(6)
O6W 0.0231(5) 0.0315(6) 0.0297(6) 0.0072(5) 0.0097(4) -0.0018(5)

loop_
_atom_type_symbol
_atom_type_description
_atom_type_scat_dispersion_real
_atom_type_scat_dispersion_imag
_atom_type_scat_source
C C 0.0033 0.0016 'International Tables Vol C Tables 4.2.6.8 and 6.1.1.4'
H H 0.0000 0.0000 'International Tables Vol C Tables 4.2.6.8 and 6.1.1.4'
N N 0.0061 0.0033 'International Tables Vol C Tables 4.2.6.8 and 6.1.1.4'
O O 0.0106 0.0060 'International Tables Vol C Tables 4.2.6.8 and 6.1.1.4'
F F 0.0171 0.0103 'International Tables Vol C Tables 4.2.6.8 and 6.1.1.4'

loop_
_geom_angle_atom_site_label_1
_geom_angle_atom_site_label_2
_geom_angle_atom_site_label_3
_geom_angle
_geom_angle_site_symmetry_1
_geom_angle_site_symmetry_3
_geom_angle_publ_flag
C11 N1 C10 109.44(10) . . ?
C11 N1 C13 109.53(9) . . ?
C10 N1 C13 113.20(10) . . ?
C11 N1 H1 104.0(10) . . ?
C10 N1 H1 111.7(10) . . ?
C13 N1 H1 108.5(10) . . ?
C22 N2 C15 124.62(11) . . ?
C22 N2 C14 118.36(10) . . ?
C15 N2 C14 117.00(11) . . ?
C15 N3 C16 124.48(11) . . ?
C15 N3 H3A 114.8(11) . . ?
C16 N3 H3A 120.6(11) . . ?
C11 C12 C8 110.86(10) . . ?
C11 C12 H12A 109.5 . . ?
C8 C12 H12A 109.5 . . ?
C11 C12 H12B 109.5 . . ?
C8 C12 H12B 109.5 . . ?
H12A C12 H12B 108.1 . . ?
N1 C13 C14 114.45(10) . . ?
N1 C13 H13A 108.6 . . ?
C14 C13 H13A 108.6 . . ?
N1 C13 H13B 108.6 . . ?
C14 C13 H13B 108.6 . . ?
H13A C13 H13B 107.6 . . ?
N1 C10 C9 110.15(10) . . ?
N1 C10 H10A 109.6 . . ?
C9 C10 H10A 109.6 . . ?
N1 C10 H10B 109.6 . . ?
C9 C10 H10B 109.6 . . ?
H10A C10 H10B 108.1 . . ?
C10 C9 C8 111.58(10) . . ?
C10 C9 H9A 109.3 . . ?
C8 C9 H9A 109.3 . . ?
C10 C9 H9B 109.3 . . ?
C8 C9 H9B 109.3 . . ?
H9A C9 H9B 108.0 . . ?
O1 C7 C1 120.13(12) . . ?
O1 C7 C8 120.34(12) . . ?
C1 C7 C8 119.52(11) . . ?
N1 C11 C12 110.57(10) . . ?
N1 C11 H11A 109.5 . . ?
C12 C11 H11A 109.5 . . ?
N1 C11 H11B 109.5 . . ?
C12 C11 H11B 109.5 . . ?
H11A C11 H11B 108.1 . . ?
C5 C6 C1 120.66(12) . . ?
C5 C6 H6 119.7 . . ?
C1 C6 H6 119.7 . . ?
N3 C16 C21 119.07(12) . . ?
N3 C16 C17 120.73(12) . . ?
C21 C16 C17 120.20(13) . . ?
N2 C14 C13 114.41(10) . . ?
N2 C14 H14A 108.7 . . ?
C13 C14 H14A 108.7 . . ?
N2 C14 H14B 108.7 . . ?
C13 C14 H14B 108.7 . . ?
H14A C14 H14B 107.6 . . ?
C6 C1 C2 119.05(12) . . ?
C6 C1 C7 123.08(12) . . ?
C2 C1 C7 117.87(12) . . ?
O3 C22 N2 120.56(12) . . ?
O3 C22 C21 124.08(12) . . ?
N2 C22 C21 115.36(11) . . ?
C7 C8 C9 110.72(10) . . ?
C7 C8 C12 112.39(10) . . ?
C9 C8 C12 109.28(10) . . ?
C7 C8 H8 108.1 . . ?
C9 C8 H8 108.1 . . ?
C12 C8 H8 108.1 . . ?
C4 C3 C2 118.32(13) . . ?
C4 C3 H3 120.8 . . ?
C2 C3 H3 120.8 . . ?
F1 C4 C5 118.14(12) . . ?
F1 C4 C3 119.01(12) . . ?
C5 C4 C3 122.85(13) . . ?
C28 C23 C24 118.85(12) . . ?
C28 C23 C29 120.06(12) . . ?
C24 C23 C29 121.07(12) . . ?
C16 C21 C20 119.71(12) . . ?
C16 C21 C22 119.87(12) . . ?
C20 C21 C22 120.40(12) . . ?
C4 C5 C6 118.35(13) . . ?
C4 C5 H5 120.8 . . ?
C6 C5 H5 120.8 . . ?
C25 C26 C27 119.71(13) . . ?
C25 C26 H26 120.1 . . ?
C27 C26 H26 120.1 . . ?
C25 C24 C23 120.23(13) . . ?
C25 C24 H24 119.9 . . ?
C23 C24 H24 119.9 . . ?
C17 C18 C19 120.90(13) . . ?
C17 C18 H18 119.6 . . ?
C19 C18 H18 119.6 . . ?
C26 C25 C24 120.47(13) . . ?
C26 C25 H25 119.8 . . ?
C24 C25 H25 119.8 . . ?
O5 C29 O4 124.31(12) . . ?
O5 C29 C23 117.81(12) . . ?
O4 C29 C23 117.87(11) . . ?
C3 C2 C1 120.76(13) . . ?
C3 C2 H2 119.6 . . ?
C1 C2 H2 119.6 . . ?
O2 C15 N3 122.64(12) . . ?
O2 C15 N2 120.95(12) . . ?
N3 C15 N2 116.41(12) . . ?
C18 C17 C16 119.33(13) . . ?
C18 C17 H17 120.3 . . ?
C16 C17 H17 120.3 . . ?
C19 C20 C21 119.98(13) . . ?
C19 C20 H20 120.0 . . ?
C21 C20 H20 120.0 . . ?
C28 C27 C26 119.88(13) . . ?
C28 C27 H27 120.1 . . ?
C26 C27 H27 120.1 . . ?
C27 C28 C23 120.85(13) . . ?
C27 C28 H28 119.6 . . ?
C23 C28 H28 119.6 . . ?
C20 C19 C18 119.87(13) . . ?
C20 C19 H19 120.1 . . ?
C18 C19 H19 120.1 . . ?
H6A O6W H6B 104.6(18) . . ?

loop_
_geom_bond_atom_site_label_1
_geom_bond_atom_site_label_2
_geom_bond_distance
_geom_bond_site_symmetry_2
_geom_bond_publ_flag
F1 C4 1.3536(16) . ?
O2 C15 1.2200(17) . ?
O3 C22 1.2191(16) . ?
O4 C29 1.2638(16) . ?
O5 C29 1.2539(16) . ?
O1 C7 1.2172(16) . ?
N1 C11 1.5025(16) . ?
N1 C10 1.5054(16) . ?
N1 C13 1.5054(16) . ?
N1 H1 0.950(17) . ?
N2 C22 1.3967(17) . ?
N2 C15 1.4023(16) . ?
N2 C14 1.4714(17) . ?
N3 C15 1.3527(18) . ?
N3 C16 1.3829(18) . ?
N3 H3A 0.879(18) . ?
C12 C11 1.5221(18) . ?
C12 C8 1.5433(17) . ?
C12 H12A 0.9700 . ?
C12 H12B 0.9700 . ?
C13 C14 1.5143(18) . ?
C13 H13A 0.9700 . ?
C13 H13B 0.9700 . ?
C10 C9 1.5188(18) . ?
C10 H10A 0.9700 . ?
C10 H10B 0.9700 . ?
C9 C8 1.5279(18) . ?
C9 H9A 0.9700 . ?
C9 H9B 0.9700 . ?
C7 C1 1.4986(18) . ?
C7 C8 1.5244(18) . ?
C11 H11A 0.9700 . ?
C11 H11B 0.9700 . ?
C6 C5 1.3873(19) . ?
C6 C1 1.3975(19) . ?
C6 H6 0.9300 . ?
C16 C21 1.3955(18) . ?
C16 C17 1.3963(19) . ?
C14 H14A 0.9700 . ?
C14 H14B 0.9700 . ?
C1 C2 1.4015(18) . ?
C22 C21 1.4684(19) . ?
C8 H8 0.9800 . ?
C3 C4 1.381(2) . ?
C3 C2 1.383(2) . ?
C3 H3 0.9300 . ?
C4 C5 1.3790(19) . ?
C23 C28 1.3922(19) . ?
C23 C24 1.3951(18) . ?
C23 C29 1.5129(18) . ?
C21 C20 1.3988(19) . ?
C5 H5 0.9300 . ?
C26 C25 1.384(2) . ?
C26 C27 1.389(2) . ?
C26 H26 0.9300 . ?
C24 C25 1.387(2) . ?
C24 H24 0.9300 . ?
C18 C17 1.378(2) . ?
C18 C19 1.397(2) . ?
C18 H18 0.9300 . ?
C25 H25 0.9300 . ?
C2 H2 0.9300 . ?
C17 H17 0.9300 . ?
C20 C19 1.379(2) . ?
C20 H20 0.9300 . ?
C27 C28 1.385(2) . ?
C27 H27 0.9300 . ?
C28 H28 0.9300 . ?
C19 H19 0.9300 . ?
O6W H6A 0.87(2) . ?
O6W H6B 0.89(2) . ?

loop_
_geom_torsion_atom_site_label_1
_geom_torsion_atom_site_label_2
_geom_torsion_atom_site_label_3
_geom_torsion_atom_site_label_4
_geom_torsion
_geom_torsion_site_symmetry_1
_geom_torsion_site_symmetry_2
_geom_torsion_site_symmetry_3
_geom_torsion_site_symmetry_4
_geom_torsion_publ_flag
C11 N1 C13 C14 170.69(10) . . . . ?
C10 N1 C13 C14 -66.88(14) . . . . ?
C11 N1 C10 C9 -60.24(13) . . . . ?
C13 N1 C10 C9 177.28(10) . . . . ?
N1 C10 C9 C8 58.53(13) . . . . ?
C10 N1 C11 C12 60.46(13) . . . . ?
C13 N1 C11 C12 -174.89(10) . . . . ?
C8 C12 C11 N1 -58.15(13) . . . . ?
C15 N3 C16 C21 1.25(19) . . . . ?
C15 N3 C16 C17 -179.41(12) . . . . ?
C22 N2 C14 C13 -83.34(14) . . . . ?
C15 N2 C14 C13 98.48(13) . . . . ?
N1 C13 C14 N2 -62.49(14) . . . . ?
C5 C6 C1 C2 -0.24(19) . . . . ?
C5 C6 C1 C7 179.89(12) . . . . ?
O1 C7 C1 C6 -172.13(13) . . . . ?
C8 C7 C1 C6 7.19(19) . . . . ?
O1 C7 C1 C2 8.00(19) . . . . ?
C8 C7 C1 C2 -172.67(11) . . . . ?
C15 N2 C22 O3 -177.19(12) . . . . ?
C14 N2 C22 O3 4.78(17) . . . . ?
C15 N2 C22 C21 3.82(17) . . . . ?
C14 N2 C22 C21 -174.21(10) . . . . ?
O1 C7 C8 C9 9.99(17) . . . . ?
C1 C7 C8 C9 -169.34(11) . . . . ?
O1 C7 C8 C12 -112.53(14) . . . . ?
C1 C7 C8 C12 68.14(15) . . . . ?
C10 C9 C8 C7 -179.28(10) . . . . ?
C10 C9 C8 C12 -54.97(13) . . . . ?
C11 C12 C8 C7 177.85(10) . . . . ?
C11 C12 C8 C9 54.52(14) . . . . ?
C2 C3 C4 F1 179.99(11) . . . . ?
C2 C3 C4 C5 -0.5(2) . . . . ?
N3 C16 C21 C20 178.85(12) . . . . ?
C17 C16 C21 C20 -0.49(19) . . . . ?
N3 C16 C21 C22 -2.59(18) . . . . ?
C17 C16 C21 C22 178.07(12) . . . . ?
O3 C22 C21 C16 -178.76(12) . . . . ?
N2 C22 C21 C16 0.19(17) . . . . ?
O3 C22 C21 C20 -0.21(19) . . . . ?
N2 C22 C21 C20 178.74(11) . . . . ?
F1 C4 C5 C6 -179.38(11) . . . . ?
C3 C4 C5 C6 1.1(2) . . . . ?
C1 C6 C5 C4 -0.69(19) . . . . ?
C28 C23 C24 C25 -1.3(2) . . . . ?
C29 C23 C24 C25 177.00(12) . . . . ?
C27 C26 C25 C24 0.5(2) . . . . ?
C23 C24 C25 C26 0.7(2) . . . . ?
C28 C23 C29 O5 9.65(18) . . . . ?
C24 C23 C29 O5 -168.62(12) . . . . ?
C28 C23 C29 O4 -171.05(12) . . . . ?
C24 C23 C29 O4 10.68(18) . . . . ?
C4 C3 C2 C1 -0.52(19) . . . . ?
C6 C1 C2 C3 0.87(19) . . . . ?
C7 C1 C2 C3 -179.26(12) . . . . ?
C16 N3 C15 O2 -177.90(13) . . . . ?
C16 N3 C15 N2 2.47(19) . . . . ?
C22 N2 C15 O2 175.20(12) . . . . ?
C14 N2 C15 O2 -6.75(18) . . . . ?
C22 N2 C15 N3 -5.16(18) . . . . ?
C14 N2 C15 N3 172.89(11) . . . . ?
C19 C18 C17 C16 -0.9(2) . . . . ?
N3 C16 C17 C18 -178.05(12) . . . . ?
C21 C16 C17 C18 1.28(19) . . . . ?
C16 C21 C20 C19 -0.66(19) . . . . ?
C22 C21 C20 C19 -179.22(12) . . . . ?
C25 C26 C27 C28 -1.1(2) . . . . ?
C26 C27 C28 C23 0.5(2) . . . . ?
C24 C23 C28 C27 0.7(2) . . . . ?
C29 C23 C28 C27 -177.60(13) . . . . ?
C21 C20 C19 C18 1.0(2) . . . . ?
C17 C18 C19 C20 -0.2(2) . . . . ?
